data_2001527
loop_
_publ_author_name
'Ma\/luszy\'nska, H.'

_publ_section_title
;
 Structure of guanidinium hexafluorogallate, [C(NH~2~)~3~]~3~GaF~6~
;
_journal_issue 7
_journal_name_full 'Acta Crystallographica Section C'
_journal_page_first 1335
_journal_page_last 1336
_journal_paper_doi 10.1107/S0108270193000368
_journal_volume 49
_journal_year 1993
_chemical_formula_sum 'C3 H12 F6 Ga N9'
_chemical_formula_weight 363.95
_symmetry_cell_setting cubic
_symmetry_space_group_name_Hall '-P 2ac 2ab 3'
_symmetry_space_group_name_H-M 'P a -3'
_atom_type_scat_source SHELX76
_cell_angle_alpha 90.0
_cell_angle_beta 90.0
_cell_angle_gamma 90.0
_cell_formula_units_Z 8
_cell_length_a 14.0730(10)
_cell_length_b 14.0730(10)
_cell_length_c 14.0730(10)
_cell_measurement_reflns_used 15
_cell_measurement_temperature 293
_cell_measurement_theta_max 26.5
_cell_measurement_theta_min 22.3
_cell_volume 2787.1(3)
_diffrn_measurement_device 'Syntex P21'
_diffrn_measurement_method \q/2\q
_diffrn_radiation_type CuK\a
_diffrn_radiation_wavelength 1.54178
_diffrn_reflns_av_R_equivalents 0.049
_diffrn_reflns_limit_h_max 17
_diffrn_reflns_limit_h_min 0
_diffrn_reflns_limit_k_max 17
_diffrn_reflns_limit_k_min 0
_diffrn_reflns_limit_l_max 17
_diffrn_reflns_limit_l_min 0
_diffrn_reflns_number 2272
_diffrn_reflns_theta_max 58
_diffrn_standards_decay_% .0
_diffrn_standards_interval_count 100
_diffrn_standards_number 3
_exptl_absorpt_coefficient_mu 3.44
_exptl_crystal_colour transparent
_exptl_crystal_density_diffrn 1.735
_exptl_crystal_density_meas 1.74
_exptl_crystal_description cube
_exptl_crystal_size_max 0.2
_exptl_crystal_size_mid 0.2
_exptl_crystal_size_min 0.1
_refine_diff_density_max 0.35
_refine_diff_density_min -0.68
_refine_ls_extinction_coef 'x = 3.1E-4'
_refine_ls_extinction_method 'F~c~^*^ = F~c~(1-xF~c~^2^/sin\q)'
_refine_ls_goodness_of_fit_obs 0.9
_refine_ls_hydrogen_treatment refall
_refine_ls_number_parameters 83
_refine_ls_number_reflns 525
_refine_ls_R_factor_obs 0.034
_refine_ls_shift/esd_max 0.06
_refine_ls_structure_factor_coef F
_refine_ls_weighting_details 'w = 1/(\s~F~^2^+0.0045F^2^)'
_refine_ls_weighting_scheme calc
_refine_ls_wR_factor_obs 0.045
_reflns_number_observed 526
_reflns_number_total 638
_reflns_observed_criterion I>=1.96\s(I)
_cod_data_source_file ka1015.cif
_cod_data_source_block ka1015_structure_1_of_1
_cod_depositor_comments
;
The following automatic conversions were performed:

'_refine_ls_weighting_scheme' value '1/(\s~F~^2^+0.0045F^2^)' was
changed to 'calc'. New tag '_refine_ls_weighting_details' was
created. The value of the new tag was set to 'w =
1/(\s~F~^2^+0.0045F^2^)'.

Automatic conversion script
Id: cif_fix_values 3143 2015-03-26 13:38:13Z robertas 
;
_cod_original_cell_volume 2787.10(10)
_cod_database_code 2001527

loop_
_atom_site_label
_atom_site_fract_x
_atom_site_fract_y
_atom_site_fract_z
_atom_site_U_iso_or_equiv
Ga(1) 0 .5000 0 .146(3)
Ga(2) 0 .5000 .5000 .150(4)
F(1) 0.02690(10) .63020(10) .02370(10) .266(5)
F(2) .02050(10) .63090(10) .47370(10) .279(5)
C -.2337(2) .75140(10) .5261(3) .284(10)
N(1) -.1410(2) .7518(2) .52350(10) .410(10)
N(2) -.2802(2) .8312(2) .5398(2) .426(10)
N(3) -.2794(2) .6699(2) .5166(2) .417(10)
H(1) -.106(3) .803(2) .528(2) .487(9)
H(2) -.104(3) .704(3) .515(2) .541(10)
H(3) -.333(3) .827(2) .537(2) .310(8)
H(4) -.251(2) .880(2) .543(3) .398(10)
H(5) -.333(3) .672(3) .513(2) .497(11)
H(6) -.246(2) .630(3) .503(2) .426(13)

loop_
_geom_angle_atom_site_label_1
_geom_angle_atom_site_label_2
_geom_angle_atom_site_label_3
_geom_angle
_geom_angle_publ_flag
N(1) C N(2) 119.9(2) yes
N(1) C N(3) 119.2(2) yes
N(2) C N(3) 120.9(3) yes
C N(1) H(1) 124(2) yes
C N(1) H(2) 127(3) yes
H(1) N(1) H(2) 108(4) yes
C N(2) H(3) 115(2) yes
C N(2) H(4) 119(2) yes
H(3) N(2) H(4) 126(3) yes
C N(3) H(5) 118(3) yes
C N(3) H(6) 111(3) yes
H(5) N(3) H(6) 129(2) yes
F(1) Ga(1) F(1) 90.7(3) yes
F(1) Ga(1) F(1) 180.0(3) yes
F(2) Ga(2) F(2) 90.7(3) yes
F(2) Ga(2) F(2) 180.0(3) yes

loop_
_geom_bond_atom_site_label_1
_geom_bond_atom_site_label_2
_geom_bond_distance
_geom_bond_publ_flag
C N(1) 1.305(4) yes
C N(2) 1.314(3) yes
C N(3) 1.322(4) yes
N(1) H(1) 0.87(4) yes
N(1) H(2) 0.85(4) yes
N(2) H(3) 0.74(4) yes
N(2) H(4) 0.80(3) yes
N(3) H(5) 0.75(5) yes
N(3) H(6) 0.75(4) yes
Ga(1) F(1) 1.9010(10) yes
Ga(2) F(2) 1.9010(10) yes
F(1) F(1) 2.704(2) yes
F(1) F(1) 2.671(2) yes
F(2) F(2) 2.704(2) yes
F(2) F(2) 2.672(2) yes
